data_7246505
loop_
_publ_author_name
'Bhoday, Harmeet'
'Kelley, Steven P.'
'Glaser, Rainer'

_publ_section_title
;
 Polar and non-polar stacking of perfectly aligned parallel beloamphiphile
 monolayers (PBAMs) of (PhO, F)-azine. The interplay of non-covalent
 interlayer interactions and unit cell polarity
;
_journal_issue 15
_journal_name_full CrystEngComm
_journal_page_first 2175
_journal_page_last 2180
_journal_paper_doi 10.1039/D3CE00021D
_journal_volume 25
_journal_year 2023
_chemical_formula_moiety 'C22 H19 F N2 O'
_chemical_formula_sum 'C22 H19 F N2 O'
_chemical_formula_weight 346.39
_space_group_crystal_system orthorhombic
_space_group_IT_number 33
_space_group_name_Hall 'P 2c -2n'
_space_group_name_H-M_alt 'P n a 21'
_atom_sites_solution_hydrogens geom
_atom_sites_solution_primary dual
_atom_sites_solution_secondary difmap
_audit_block_doi 10.5517/ccdc.csd.cc28lgx8
_audit_creation_date 2023-01-23
_audit_creation_method
; 
Olex2 1.2 
(compiled 2018.05.29 svn.r3508 for OlexSys, GUI svn.r5506) 
;
_audit_update_record
;
2023-01-24 deposited with the CCDC.	2023-03-17 downloaded from the CCDC.
;
_cell_angle_alpha 90
_cell_angle_beta 90
_cell_angle_gamma 90
_cell_formula_units_Z 4
_cell_length_a 6.5274(3)
_cell_length_b 7.2009(3)
_cell_length_c 37.7553(16)
_cell_measurement_reflns_used 9897
_cell_measurement_temperature 150(2)
_cell_measurement_theta_max 74.03
_cell_measurement_theta_min 2.34
_cell_volume 1774.62(13)
_computing_cell_refinement 'Bruker Apex3 V.2018.1-0/SAINT V8.38A'
_computing_data_collection 'Bruker Apex3 V.2018.1-0'
_computing_data_reduction 'Bruker Apex3 V.2018.1-0/SAINT V8.38A'
_computing_molecular_graphics 'Olex2 (Dolomanov et al., 2009)'
_computing_publication_material 'Olex2 (Dolomanov et al., 2009)'
_computing_structure_refinement 'ShelXL (Sheldrick, 2015)'
_computing_structure_solution 'SHELXT 2014/5 (Sheldrick, 2014)'
_diffrn_ambient_temperature 150.0
_diffrn_measured_fraction_theta_full 0.999
_diffrn_measured_fraction_theta_max 0.995
_diffrn_measurement_device_type 'Bruker APEX II area detector'
_diffrn_measurement_method '\f and \w scans'
_diffrn_radiation_type CuK\a
_diffrn_radiation_wavelength 1.54178
_diffrn_reflns_av_R_equivalents 0.0246
_diffrn_reflns_av_unetI/netI 0.0169
_diffrn_reflns_Laue_measured_fraction_full 0.999
_diffrn_reflns_Laue_measured_fraction_max 0.995
_diffrn_reflns_limit_h_max 7
_diffrn_reflns_limit_h_min -8
_diffrn_reflns_limit_k_max 8
_diffrn_reflns_limit_k_min -8
_diffrn_reflns_limit_l_max 46
_diffrn_reflns_limit_l_min -46
_diffrn_reflns_number 29125
_diffrn_reflns_point_group_measured_fraction_full 0.998
_diffrn_reflns_point_group_measured_fraction_max 0.990
_diffrn_reflns_theta_full 67.679
_diffrn_reflns_theta_max 74.351
_diffrn_reflns_theta_min 2.340
_diffrn_source 'Incoatec IMuS microfocus Cu tube'
_exptl_absorpt_coefficient_mu 0.707
_exptl_absorpt_correction_T_max 0.7538
_exptl_absorpt_correction_T_min 0.7019
_exptl_absorpt_correction_type multi-scan
_exptl_absorpt_process_details 'Bruker AXScale'
_exptl_crystal_colour yellow
_exptl_crystal_density_diffrn 1.296
_exptl_crystal_description block
_exptl_crystal_F_000 728
_exptl_crystal_size_max 0.19
_exptl_crystal_size_mid 0.17
_exptl_crystal_size_min 0.13
_refine_diff_density_max 0.153
_refine_diff_density_min -0.180
_refine_diff_density_rms 0.034
_refine_ls_abs_structure_details
; 
 Flack x determined using 1678 quotients [(I+)-(I-)]/[(I+)+(I-)] 
 (Parsons, Flack and Wagner, Acta Cryst. B69 (2013) 249-259). 
;
_refine_ls_abs_structure_Flack 0.04(3)
_refine_ls_extinction_method none
_refine_ls_goodness_of_fit_ref 1.064
_refine_ls_hydrogen_treatment constr
_refine_ls_matrix_type full
_refine_ls_number_parameters 237
_refine_ls_number_reflns 3568
_refine_ls_number_restraints 1
_refine_ls_restrained_S_all 1.064
_refine_ls_R_factor_all 0.0281
_refine_ls_R_factor_gt 0.0278
_refine_ls_shift/su_max 0.000
_refine_ls_shift/su_mean 0.000
_refine_ls_structure_factor_coef Fsqd
_refine_ls_weighting_details 'w=1/[\s^2^(Fo^2^)+(0.0491P)^2^+0.2159P] where P=(Fo^2^+2Fc^2^)/3'
_refine_ls_weighting_scheme calc
_refine_ls_wR_factor_gt 0.0780
_refine_ls_wR_factor_ref 0.0783
_reflns_Friedel_coverage 0.959
_reflns_Friedel_fraction_full 0.996
_reflns_Friedel_fraction_max 0.985
_reflns_number_gt 3516
_reflns_number_total 3568
_reflns_threshold_expression 'I > 2\s(I)'
_cod_data_source_file d3ce00021d2.cif
_cod_data_source_block IIb
_cod_depositor_comments 'Adding full bibliography for 7246504--7246507.cif.'
_cod_database_code 7246505
_shelx_shelxl_version_number 2017/1
_shelx_space_group_comment
; 
The symmetry employed for this shelxl refinement is uniquely defined 
by the following loop, which should always be used as a source of 
symmetry information in preference to the above space-group names. 
They are only intended as comments. 
;
_shelx_estimated_absorpt_t_max 0.914
_shelx_estimated_absorpt_t_min 0.877
_olex2_refinement_description
; 
1. Fixed Uiso 
 At 1.2 times of: 
  All C(H) groups 
 At 1.5 times of: 
  All C(H,H,H) groups 
2.a Aromatic/amide H refined with riding coordinates: 
 C2(H2), C3(H3), C5(H5), C6(H6), C12(H12), C13(H13), C15(H15), C16(H16), 
 C18(H18), C19(H19), C20(H20), C21(H21), C22(H22) 
2.b Idealised Me refined as rotating group: 
 C8(H8A,H8B,H8C), C10(H10A,H10B,H10C) 
;
_olex2_submission_special_instructions 'No special instructions were received'

loop_
_space_group_symop_operation_xyz
'x, y, z'
'-x, -y, z+1/2'
'x+1/2, -y+1/2, z'
'-x+1/2, y+1/2, z+1/2'

loop_
_atom_site_label
_atom_site_type_symbol
_atom_site_fract_x
_atom_site_fract_y
_atom_site_fract_z
_atom_site_U_iso_or_equiv
_atom_site_adp_type
_atom_site_occupancy
_atom_site_site_symmetry_order
_atom_site_calc_flag
_atom_site_refinement_flags_posn
_atom_site_refinement_flags_adp
_atom_site_refinement_flags_occupancy
_atom_site_disorder_assembly
_atom_site_disorder_group
F1 F 0.95780(19) 0.50092(17) 0.35276(3) 0.0367(3) Uani 1 1 d . . . . .
O1 O 0.35499(18) 0.49664(18) -0.00084(3) 0.0255(3) Uani 1 1 d . . . . .
N1 N 0.7184(2) 0.4485(2) 0.19224(4) 0.0238(3) Uani 1 1 d . . . . .
N2 N 0.6255(2) 0.4473(2) 0.15901(4) 0.0244(3) Uani 1 1 d . . . . .
C1 C 0.6926(3) 0.4984(2) 0.25365(4) 0.0195(3) Uani 1 1 d . . . . .
C2 C 0.8808(2) 0.4101(2) 0.25968(4) 0.0229(3) Uani 1 1 d . . . . .
H2 H 0.948510 0.350005 0.240589 0.027 Uiso 1 1 calc R . . . .
C3 C 0.9701(3) 0.4090(2) 0.29308(4) 0.0260(4) Uani 1 1 d . . . . .
H3 H 1.096874 0.347746 0.297104 0.031 Uiso 1 1 calc R . . . .
C4 C 0.8698(3) 0.4991(2) 0.32024(5) 0.0260(4) Uani 1 1 d . . . . .
C5 C 0.6857(3) 0.5891(2) 0.31569(4) 0.0258(4) Uani 1 1 d . . . . .
H5 H 0.620674 0.650503 0.334912 0.031 Uiso 1 1 calc R . . . .
C6 C 0.5976(3) 0.5877(2) 0.28213(4) 0.0238(4) Uani 1 1 d . . . . .
H6 H 0.470200 0.648601 0.278499 0.029 Uiso 1 1 calc R . . . .
C7 C 0.6002(3) 0.4977(2) 0.21769(5) 0.0203(3) Uani 1 1 d . . . . .
C8 C 0.3816(3) 0.5571(3) 0.21305(5) 0.0325(4) Uani 1 1 d . . . . .
H8A H 0.376306 0.691407 0.209015 0.049 Uiso 1 1 calc GR . . . .
H8B H 0.303678 0.526222 0.234440 0.049 Uiso 1 1 calc GR . . . .
H8C H 0.322116 0.492324 0.192671 0.049 Uiso 1 1 calc GR . . . .
C9 C 0.7416(2) 0.4987(2) 0.13325(4) 0.0197(3) Uani 1 1 d . . . . .
C10 C 0.9586(3) 0.5625(3) 0.13766(5) 0.0323(4) Uani 1 1 d . . . . .
H10A H 0.961478 0.698141 0.139777 0.048 Uiso 1 1 calc GR . . . .
H10B H 1.039219 0.524418 0.117013 0.048 Uiso 1 1 calc GR . . . .
H10C H 1.016876 0.506789 0.159090 0.048 Uiso 1 1 calc GR . . . .
C11 C 0.6468(3) 0.4972(2) 0.09748(4) 0.0192(3) Uani 1 1 d . . . . .
C12 C 0.4567(2) 0.4101(2) 0.09191(4) 0.0208(3) Uani 1 1 d . . . . .
H12 H 0.389245 0.351798 0.111226 0.025 Uiso 1 1 calc R . . . .
C13 C 0.3666(3) 0.4079(2) 0.05887(4) 0.0221(3) Uani 1 1 d . . . . .
H13 H 0.239136 0.346881 0.055472 0.026 Uiso 1 1 calc R . . . .
C14 C 0.4632(3) 0.4956(2) 0.03047(4) 0.0206(3) Uani 1 1 d . . . . .
C15 C 0.6496(3) 0.5854(2) 0.03534(4) 0.0233(4) Uani 1 1 d . . . . .
H15 H 0.714428 0.646543 0.016065 0.028 Uiso 1 1 calc R . . . .
C16 C 0.7401(3) 0.5851(2) 0.06859(4) 0.0221(3) Uani 1 1 d . . . . .
H16 H 0.868043 0.645658 0.071819 0.027 Uiso 1 1 calc R . . . .
C17 C 0.4557(3) 0.5008(2) -0.03338(4) 0.0217(3) Uani 1 1 d . . . . .
C18 C 0.6326(3) 0.4002(2) -0.03978(5) 0.0263(4) Uani 1 1 d . . . . .
H18 H 0.697233 0.332570 -0.021295 0.032 Uiso 1 1 calc R . . . .
C19 C 0.7138(3) 0.4002(3) -0.07392(5) 0.0291(4) Uani 1 1 d . . . . .
H19 H 0.835684 0.332664 -0.078756 0.035 Uiso 1 1 calc R . . . .
C20 C 0.6183(3) 0.4978(2) -0.10080(5) 0.0281(4) Uani 1 1 d . . . . .
H20 H 0.674257 0.496817 -0.124033 0.034 Uiso 1 1 calc R . . . .
C21 C 0.4410(3) 0.5969(2) -0.09382(5) 0.0277(4) Uani 1 1 d . . . . .
H21 H 0.375370 0.663493 -0.112338 0.033 Uiso 1 1 calc R . . . .
C22 C 0.3586(3) 0.5996(2) -0.05986(5) 0.0244(3) Uani 1 1 d . . . . .
H22 H 0.237580 0.668211 -0.054958 0.029 Uiso 1 1 calc R . . . .

loop_
_atom_site_aniso_label
_atom_site_aniso_U_11
_atom_site_aniso_U_22
_atom_site_aniso_U_33
_atom_site_aniso_U_23
_atom_site_aniso_U_13
_atom_site_aniso_U_12
F1 0.0375(6) 0.0526(7) 0.0200(5) 0.0019(4) -0.0085(5) -0.0008(4)
O1 0.0233(6) 0.0357(6) 0.0174(6) 0.0005(4) -0.0003(5) 0.0005(5)
N1 0.0233(7) 0.0298(7) 0.0184(7) -0.0009(6) -0.0018(5) 0.0000(6)
N2 0.0237(7) 0.0312(7) 0.0181(7) -0.0002(6) -0.0013(5) -0.0010(6)
C1 0.0210(8) 0.0186(8) 0.0188(8) 0.0022(5) 0.0005(6) -0.0023(5)
C2 0.0228(8) 0.0232(8) 0.0226(8) -0.0010(6) 0.0010(6) -0.0001(6)
C3 0.0232(8) 0.0268(8) 0.0279(8) 0.0037(7) -0.0044(7) 0.0017(6)
C4 0.0277(9) 0.0295(9) 0.0208(8) 0.0035(6) -0.0044(7) -0.0054(6)
C5 0.0281(9) 0.0295(9) 0.0197(8) -0.0010(6) 0.0024(6) -0.0006(7)
C6 0.0228(9) 0.0260(8) 0.0226(8) 0.0018(6) 0.0017(6) 0.0021(6)
C7 0.0211(8) 0.0188(7) 0.0210(8) 0.0022(5) 0.0008(6) -0.0013(5)
C8 0.0254(9) 0.0494(11) 0.0226(9) -0.0001(7) -0.0015(7) 0.0113(8)
C9 0.0202(7) 0.0174(7) 0.0216(8) -0.0016(5) 0.0009(6) 0.0015(5)
C10 0.0251(9) 0.0494(11) 0.0224(8) -0.0002(7) -0.0001(7) -0.0099(8)
C11 0.0210(8) 0.0176(8) 0.0189(8) -0.0015(5) 0.0022(6) 0.0007(5)
C12 0.0219(8) 0.0207(7) 0.0198(8) 0.0009(6) 0.0026(6) -0.0011(6)
C13 0.0208(8) 0.0224(8) 0.0230(8) -0.0005(6) 0.0017(6) -0.0018(6)
C14 0.0253(8) 0.0196(8) 0.0168(7) -0.0021(6) -0.0013(6) 0.0028(5)
C15 0.0270(8) 0.0236(8) 0.0193(8) 0.0017(6) 0.0040(7) -0.0035(6)
C16 0.0234(8) 0.0208(8) 0.0222(8) -0.0007(6) 0.0009(6) -0.0052(6)
C17 0.0258(8) 0.0215(8) 0.0178(7) -0.0015(5) -0.0017(6) -0.0031(6)
C18 0.0301(9) 0.0257(8) 0.0230(8) 0.0014(6) -0.0035(7) 0.0039(6)
C19 0.0261(9) 0.0315(9) 0.0298(9) -0.0042(7) 0.0017(7) 0.0036(7)
C20 0.0312(9) 0.0333(10) 0.0198(8) -0.0033(6) 0.0023(7) -0.0043(7)
C21 0.0326(9) 0.0293(8) 0.0213(8) 0.0023(7) -0.0056(7) -0.0012(6)
C22 0.0248(8) 0.0252(8) 0.0232(8) -0.0004(6) -0.0011(6) 0.0022(6)

loop_
_atom_type_symbol
_atom_type_description
_atom_type_scat_dispersion_real
_atom_type_scat_dispersion_imag
_atom_type_scat_source
C C 0.0181 0.0091 'International Tables Vol C Tables 4.2.6.8 and 6.1.1.4'
H H 0.0000 0.0000 'International Tables Vol C Tables 4.2.6.8 and 6.1.1.4'
N N 0.0311 0.0180 'International Tables Vol C Tables 4.2.6.8 and 6.1.1.4'
O O 0.0492 0.0322 'International Tables Vol C Tables 4.2.6.8 and 6.1.1.4'
F F 0.0727 0.0534 'International Tables Vol C Tables 4.2.6.8 and 6.1.1.4'

loop_
_geom_angle_atom_site_label_1
_geom_angle_atom_site_label_2
_geom_angle_atom_site_label_3
_geom_angle
_geom_angle_site_symmetry_1
_geom_angle_site_symmetry_3
_geom_angle_publ_flag
C14 O1 C17 120.98(13) . . ?
C7 N1 N2 114.49(13) . . ?
C9 N2 N1 114.99(13) . . ?
C2 C1 C7 120.19(15) . . ?
C6 C1 C2 118.19(15) . . ?
C6 C1 C7 121.61(15) . . ?
C1 C2 H2 119.4 . . ?
C3 C2 C1 121.19(15) . . ?
C3 C2 H2 119.4 . . ?
C2 C3 H3 120.9 . . ?
C4 C3 C2 118.24(15) . . ?
C4 C3 H3 120.9 . . ?
F1 C4 C3 118.48(16) . . ?
F1 C4 C5 118.60(16) . . ?
C5 C4 C3 122.91(16) . . ?
C4 C5 H5 120.9 . . ?
C4 C5 C6 118.12(16) . . ?
C6 C5 H5 120.9 . . ?
C1 C6 H6 119.3 . . ?
C5 C6 C1 121.34(15) . . ?
C5 C6 H6 119.3 . . ?
N1 C7 C1 116.19(15) . . ?
N1 C7 C8 124.32(17) . . ?
C1 C7 C8 119.48(15) . . ?
C7 C8 H8A 109.5 . . ?
C7 C8 H8B 109.5 . . ?
C7 C8 H8C 109.5 . . ?
H8A C8 H8B 109.5 . . ?
H8A C8 H8C 109.5 . . ?
H8B C8 H8C 109.5 . . ?
N2 C9 C10 124.08(15) . . ?
N2 C9 C11 116.08(14) . . ?
C11 C9 C10 119.81(14) . . ?
C9 C10 H10A 109.5 . . ?
C9 C10 H10B 109.5 . . ?
C9 C10 H10C 109.5 . . ?
H10A C10 H10B 109.5 . . ?
H10A C10 H10C 109.5 . . ?
H10B C10 H10C 109.5 . . ?
C12 C11 C9 120.45(14) . . ?
C16 C11 C9 121.57(14) . . ?
C16 C11 C12 117.96(15) . . ?
C11 C12 H12 119.4 . . ?
C13 C12 C11 121.12(14) . . ?
C13 C12 H12 119.4 . . ?
C12 C13 H13 120.1 . . ?
C12 C13 C14 119.84(14) . . ?
C14 C13 H13 120.1 . . ?
O1 C14 C13 115.52(15) . . ?
O1 C14 C15 124.06(14) . . ?
C15 C14 C13 120.27(15) . . ?
C14 C15 H15 120.3 . . ?
C16 C15 C14 119.45(14) . . ?
C16 C15 H15 120.3 . . ?
C11 C16 H16 119.3 . . ?
C15 C16 C11 121.34(15) . . ?
C15 C16 H16 119.3 . . ?
C18 C17 O1 122.43(15) . . ?
C22 C17 O1 115.62(15) . . ?
C22 C17 C18 121.74(16) . . ?
C17 C18 H18 120.7 . . ?
C17 C18 C19 118.61(15) . . ?
C19 C18 H18 120.7 . . ?
C18 C19 H19 119.8 . . ?
C20 C19 C18 120.48(16) . . ?
C20 C19 H19 119.8 . . ?
C19 C20 H20 120.0 . . ?
C19 C20 C21 119.91(17) . . ?
C21 C20 H20 120.0 . . ?
C20 C21 H21 119.8 . . ?
C20 C21 C22 120.40(16) . . ?
C22 C21 H21 119.8 . . ?
C17 C22 C21 118.85(15) . . ?
C17 C22 H22 120.6 . . ?
C21 C22 H22 120.6 . . ?

loop_
_geom_bond_atom_site_label_1
_geom_bond_atom_site_label_2
_geom_bond_distance
_geom_bond_site_symmetry_2
_geom_bond_publ_flag
F1 C4 1.3556(19) . ?
O1 C14 1.377(2) . ?
O1 C17 1.394(2) . ?
N1 N2 1.3933(17) . ?
N1 C7 1.282(2) . ?
N2 C9 1.287(2) . ?
C1 C2 1.402(2) . ?
C1 C6 1.398(2) . ?
C1 C7 1.486(2) . ?
C2 H2 0.9500 . ?
C2 C3 1.389(2) . ?
C3 H3 0.9500 . ?
C3 C4 1.379(3) . ?
C4 C5 1.376(3) . ?
C5 H5 0.9500 . ?
C5 C6 1.392(2) . ?
C6 H6 0.9500 . ?
C7 C8 1.499(2) . ?
C8 H8A 0.9800 . ?
C8 H8B 0.9800 . ?
C8 H8C 0.9800 . ?
C9 C10 1.498(2) . ?
C9 C11 1.485(2) . ?
C10 H10A 0.9800 . ?
C10 H10B 0.9800 . ?
C10 H10C 0.9800 . ?
C11 C12 1.406(2) . ?
C11 C16 1.401(2) . ?
C12 H12 0.9500 . ?
C12 C13 1.379(2) . ?
C13 H13 0.9500 . ?
C13 C14 1.395(2) . ?
C14 C15 1.390(2) . ?
C15 H15 0.9500 . ?
C15 C16 1.387(2) . ?
C16 H16 0.9500 . ?
C17 C18 1.384(2) . ?
C17 C22 1.381(2) . ?
C18 H18 0.9500 . ?
C18 C19 1.394(2) . ?
C19 H19 0.9500 . ?
C19 C20 1.383(3) . ?
C20 H20 0.9500 . ?
C20 C21 1.385(3) . ?
C21 H21 0.9500 . ?
C21 C22 1.391(2) . ?
C22 H22 0.9500 . ?
